data_2226269
loop_
_publ_author_name
'Gowda, B. Thimme'
'Foro, Sabine'
'Nirmala, P. G.'
'Fuess, Hartmut'

_publ_section_title
;
 <i>N</i>-(2-Chlorophenyl)-2,4-dimethylbenzenesulfonamide
;
_journal_coeditor_code RZ2441
_journal_issue 6
_journal_name_full 'Acta Crystallographica Section E'
_journal_page_first o1282
_journal_paper_doi 10.1107/S1600536810015916
_journal_volume 66
_journal_year 2010
_chemical_formula_iupac 'C14 H14 Cl N O2 S'
_chemical_formula_moiety 'C14 H14 Cl N O2 S'
_chemical_formula_sum 'C14 H14 Cl N O2 S'
_chemical_formula_weight 295.77
_chemical_name_systematic
;
<i>N</i>-(2-Chlorophenyl)-2,4-dimethylbenzenesulfonamide
;
_space_group_IT_number 60
_symmetry_cell_setting orthorhombic
_symmetry_space_group_name_Hall '-P 2n 2ab'
_symmetry_space_group_name_H-M 'P b c n'
_atom_sites_solution_hydrogens geom
_atom_sites_solution_primary direct
_atom_sites_solution_secondary difmap
_audit_creation_method SHELXL-97
_cell_angle_alpha 90.00
_cell_angle_beta 90.00
_cell_angle_gamma 90.00
_cell_formula_units_Z 8
_cell_length_a 10.5740(10)
_cell_length_b 16.269(2)
_cell_length_c 16.859(2)
_cell_measurement_reflns_used 2348
_cell_measurement_temperature 299(2)
_cell_measurement_theta_max 27.84
_cell_measurement_theta_min 2.59
_cell_volume 2900.2(6)
_computing_cell_refinement
;
CrysAlis RED (Oxford Diffraction, 2009)
;
_computing_data_collection
;
CrysAlis CCD (Oxford Diffraction, 2009)
;
_computing_data_reduction
;
CrysAlis RED (Oxford Diffraction, 2009)
;
_computing_molecular_graphics 'PLATON (Spek, 2009)'
_computing_publication_material 'SHELXL97 (Sheldrick, 2008)'
_computing_structure_refinement 'SHELXL97 (Sheldrick, 2008)'
_computing_structure_solution 'SHELXS97 (Sheldrick, 2008)'
_diffrn_ambient_temperature 299(2)
_diffrn_measured_fraction_theta_full 0.983
_diffrn_measured_fraction_theta_max 0.983
_diffrn_measurement_device_type
;
Oxford Diffraction Xcalibur diffractometer
with a Sapphire CCD detector
;
_diffrn_measurement_method
;
Rotation method data acquisition using omega and phi scans
;
_diffrn_radiation_monochromator graphite
_diffrn_radiation_source 'fine-focus sealed tube'
_diffrn_radiation_type MoK\a
_diffrn_radiation_wavelength 0.71073
_diffrn_reflns_av_R_equivalents 0.0262
_diffrn_reflns_av_sigmaI/netI 0.0162
_diffrn_reflns_limit_h_max 13
_diffrn_reflns_limit_h_min -8
_diffrn_reflns_limit_k_max 19
_diffrn_reflns_limit_k_min -19
_diffrn_reflns_limit_l_max 20
_diffrn_reflns_limit_l_min -20
_diffrn_reflns_number 18999
_diffrn_reflns_theta_full 26.37
_diffrn_reflns_theta_max 26.37
_diffrn_reflns_theta_min 2.60
_diffrn_standards_decay_% 0
_diffrn_standards_number 0
_exptl_absorpt_coefficient_mu 0.404
_exptl_absorpt_correction_T_max 0.9093
_exptl_absorpt_correction_T_min 0.8616
_exptl_absorpt_correction_type multi-scan
_exptl_absorpt_process_details
;
(CrysAlis RED; Oxford Diffraction, 2009)
;
_exptl_crystal_colour colourless
_exptl_crystal_density_diffrn 1.355
_exptl_crystal_density_method 'not measured'
_exptl_crystal_description prism
_exptl_crystal_F_000 1232
_exptl_crystal_size_max 0.38
_exptl_crystal_size_mid 0.34
_exptl_crystal_size_min 0.24
_refine_diff_density_max 0.231
_refine_diff_density_min -0.266
_refine_ls_extinction_coef 0.0063(6)
_refine_ls_extinction_expression Fc^*^=kFc[1+0.001xFc^2^\l^3^/sin(2\q)]^-1/4^
_refine_ls_extinction_method 'SHELXL97 (Sheldrick, 2008)'
_refine_ls_goodness_of_fit_ref 1.046
_refine_ls_hydrogen_treatment mixed
_refine_ls_matrix_type full
_refine_ls_number_parameters 178
_refine_ls_number_reflns 2922
_refine_ls_number_restraints 1
_refine_ls_restrained_S_all 1.046
_refine_ls_R_factor_all 0.0502
_refine_ls_R_factor_gt 0.0374
_refine_ls_shift/su_max 0.003
_refine_ls_shift/su_mean 0.000
_refine_ls_structure_factor_coef Fsqd
_refine_ls_weighting_details 'calc w=1/[\s^2^(Fo^2^)+(0.0452P)^2^+1.1956P] where P=(Fo^2^+2Fc^2^)/3'
_refine_ls_weighting_scheme calc
_refine_ls_wR_factor_gt 0.0945
_refine_ls_wR_factor_ref 0.1016
_reflns_number_gt 2330
_reflns_number_total 2922
_reflns_threshold_expression I>2sigma(I)
_cod_data_source_file rz2441.cif
_cod_data_source_block I
_cod_database_code 2226269
_cod_database_fobs_code 2226269

loop_
_symmetry_equiv_pos_as_xyz
'x, y, z'
'-x+1/2, -y+1/2, z+1/2'
'x+1/2, -y+1/2, -z'
'-x, y, -z+1/2'
'-x, -y, -z'
'x-1/2, y-1/2, -z-1/2'
'-x-1/2, y-1/2, z'
'x, -y, z-1/2'

loop_
_atom_site_type_symbol
_atom_site_label
_atom_site_fract_x
_atom_site_fract_y
_atom_site_fract_z
_atom_site_U_iso_or_equiv
_atom_site_adp_type
_atom_site_calc_flag
_atom_site_refinement_flags
_atom_site_occupancy
_atom_site_disorder_assembly
_atom_site_disorder_group
C C1 0.31380(18) 0.39372(11) 0.32739(11) 0.0470(4) Uani d . 1 . .
C C2 0.2828(2) 0.47702(12) 0.31522(12) 0.0543(5) Uani d . 1 . .
C C3 0.3721(2) 0.53467(14) 0.33864(15) 0.0707(6) Uani d . 1 . .
H H3 0.3530 0.5900 0.3318 0.085 Uiso calc R 1 . .
C C4 0.4873(3) 0.51455(17) 0.37137(16) 0.0809(7) Uani d . 1 . .
C C5 0.5148(3) 0.43261(18) 0.38187(19) 0.0872(8) Uani d . 1 . .
H H5 0.5921 0.4175 0.4038 0.105 Uiso calc R 1 . .
C C6 0.4290(2) 0.37243(15) 0.36013(15) 0.0670(6) Uani d . 1 . .
H H6 0.4490 0.3173 0.3676 0.080 Uiso calc R 1 . .
C C7 0.10341(18) 0.31392(11) 0.44692(10) 0.0465(4) Uani d . 1 . .
C C8 0.0207(2) 0.35953(11) 0.49298(11) 0.0499(5) Uani d . 1 . .
C C9 0.0269(3) 0.35663(14) 0.57551(12) 0.0660(6) Uani d . 1 . .
H H9 -0.0305 0.3863 0.6059 0.079 Uiso calc R 1 . .
C C10 0.1184(3) 0.30960(14) 0.61177(12) 0.0712(7) Uani d . 1 . .
H H10 0.1237 0.3083 0.6668 0.085 Uiso calc R 1 . .
C C11 0.2011(3) 0.26496(15) 0.56722(13) 0.0687(6) Uani d . 1 . .
H H11 0.2633 0.2338 0.5921 0.082 Uiso calc R 1 . .
C C12 0.1932(2) 0.26568(14) 0.48522(12) 0.0629(6) Uani d . 1 . .
H H12 0.2485 0.2336 0.4555 0.076 Uiso calc R 1 . .
C C13 0.1609(2) 0.50496(15) 0.27754(16) 0.0766(7) Uani d . 1 . .
H H13A 0.0907 0.4846 0.3078 0.092 Uiso calc R 1 . .
H H13B 0.1560 0.4841 0.2244 0.092 Uiso calc R 1 . .
H H13C 0.1583 0.5639 0.2764 0.092 Uiso calc R 1 . .
C C14 0.5812(3) 0.5810(2) 0.3941(3) 0.1248(13) Uani d . 1 . .
H H14A 0.5396 0.6217 0.4260 0.150 Uiso calc R 1 . .
H H14B 0.6140 0.6063 0.3470 0.150 Uiso calc R 1 . .
H H14C 0.6494 0.5570 0.4237 0.150 Uiso calc R 1 . .
N N1 0.09250(16) 0.31599(11) 0.36289(9) 0.0538(4) Uani d D 1 . .
H H1N 0.0245(14) 0.3331(13) 0.3411(12) 0.065 Uiso d D 1 . .
O O1 0.15450(14) 0.32896(10) 0.22493(7) 0.0610(4) Uani d . 1 . .
O O2 0.27871(14) 0.23745(8) 0.31126(9) 0.0625(4) Uani d . 1 . .
Cl Cl1 -0.09351(6) 0.42128(4) 0.44867(3) 0.0714(2) Uani d . 1 . .
S S1 0.21116(5) 0.31295(3) 0.30076(3) 0.04739(16) Uani d . 1 . .

loop_
_atom_site_aniso_label
_atom_site_aniso_U_11
_atom_site_aniso_U_22
_atom_site_aniso_U_33
_atom_site_aniso_U_12
_atom_site_aniso_U_13
_atom_site_aniso_U_23
C1 0.0497(11) 0.0479(10) 0.0435(9) 0.0042(8) 0.0033(8) -0.0029(8)
C2 0.0586(12) 0.0515(11) 0.0528(11) 0.0071(9) 0.0096(9) -0.0013(9)
C3 0.0839(17) 0.0502(12) 0.0779(16) -0.0034(12) 0.0141(14) -0.0051(11)
C4 0.0782(17) 0.0775(17) 0.0872(18) -0.0189(14) -0.0004(15) -0.0105(14)
C5 0.0599(14) 0.0923(19) 0.109(2) -0.0086(14) -0.0208(15) 0.0019(16)
C6 0.0587(13) 0.0597(13) 0.0825(16) 0.0057(11) -0.0130(12) 0.0024(11)
C7 0.0548(11) 0.0488(10) 0.0358(9) -0.0121(9) -0.0039(8) 0.0009(8)
C8 0.0643(12) 0.0432(9) 0.0423(9) -0.0129(9) -0.0035(9) -0.0022(8)
C9 0.0950(18) 0.0603(13) 0.0428(11) -0.0148(12) 0.0070(11) -0.0098(9)
C10 0.112(2) 0.0645(14) 0.0372(10) -0.0271(14) -0.0138(12) 0.0084(10)
C11 0.0886(17) 0.0681(14) 0.0494(12) -0.0103(13) -0.0191(12) 0.0122(10)
C12 0.0715(14) 0.0687(14) 0.0487(11) 0.0044(11) -0.0093(10) 0.0056(10)
C13 0.0767(16) 0.0623(14) 0.0907(18) 0.0212(13) -0.0013(14) 0.0076(12)
C14 0.110(3) 0.110(3) 0.154(3) -0.048(2) -0.006(2) -0.023(2)
N1 0.0493(10) 0.0769(12) 0.0352(8) 0.0021(9) -0.0043(7) 0.0025(8)
O1 0.0647(9) 0.0840(10) 0.0342(7) 0.0007(8) -0.0022(6) -0.0054(6)
O2 0.0747(10) 0.0478(8) 0.0650(9) 0.0094(7) -0.0006(8) -0.0098(6)
Cl1 0.0827(4) 0.0706(4) 0.0610(3) 0.0138(3) -0.0051(3) -0.0124(3)
S1 0.0538(3) 0.0511(3) 0.0372(2) 0.0036(2) -0.0007(2) -0.00583(18)

loop_
_atom_type_symbol
_atom_type_description
_atom_type_scat_dispersion_real
_atom_type_scat_dispersion_imag
_atom_type_scat_source
C C 0.0033 0.0016 'International Tables Vol C Tables 4.2.6.8 and 6.1.1.4'
H H 0.0000 0.0000 'International Tables Vol C Tables 4.2.6.8 and 6.1.1.4'
N N 0.0061 0.0033 'International Tables Vol C Tables 4.2.6.8 and 6.1.1.4'
O O 0.0106 0.0060 'International Tables Vol C Tables 4.2.6.8 and 6.1.1.4'
Cl Cl 0.1484 0.1585 'International Tables Vol C Tables 4.2.6.8 and 6.1.1.4'
S S 0.1246 0.1234 'International Tables Vol C Tables 4.2.6.8 and 6.1.1.4'

loop_
_geom_angle_atom_site_label_1
_geom_angle_atom_site_label_2
_geom_angle_atom_site_label_3
_geom_angle_site_symmetry_1
_geom_angle_site_symmetry_3
_geom_angle
_geom_angle_publ_flag
C6 C1 C2 . . 120.29(19) ?
C6 C1 S1 . . 117.24(16) ?
C2 C1 S1 . . 122.47(15) ?
C3 C2 C1 . . 116.8(2) ?
C3 C2 C13 . . 119.8(2) ?
C1 C2 C13 . . 123.37(19) ?
C4 C3 C2 . . 123.7(2) ?
C4 C3 H3 . . 118.1 ?
C2 C3 H3 . . 118.1 ?
C5 C4 C3 . . 118.0(2) ?
C5 C4 C14 . . 121.3(3) ?
C3 C4 C14 . . 120.7(3) ?
C4 C5 C6 . . 120.8(2) ?
C4 C5 H5 . . 119.6 ?
C6 C5 H5 . . 119.6 ?
C1 C6 C5 . . 120.4(2) ?
C1 C6 H6 . . 119.8 ?
C5 C6 H6 . . 119.8 ?
C8 C7 C12 . . 118.24(17) ?
C8 C7 N1 . . 119.64(17) ?
C12 C7 N1 . . 122.10(18) ?
C7 C8 C9 . . 120.8(2) ?
C7 C8 Cl1 . . 120.47(14) ?
C9 C8 Cl1 . . 118.77(17) ?
C10 C9 C8 . . 119.7(2) ?
C10 C9 H9 . . 120.1 ?
C8 C9 H9 . . 120.1 ?
C11 C10 C9 . . 120.2(2) ?
C11 C10 H10 . . 119.9 ?
C9 C10 H10 . . 119.9 ?
C10 C11 C12 . . 120.5(2) ?
C10 C11 H11 . . 119.8 ?
C12 C11 H11 . . 119.8 ?
C11 C12 C7 . . 120.6(2) ?
C11 C12 H12 . . 119.7 ?
C7 C12 H12 . . 119.7 ?
C2 C13 H13A . . 109.5 ?
C2 C13 H13B . . 109.5 ?
H13A C13 H13B . . 109.5 ?
C2 C13 H13C . . 109.5 ?
H13A C13 H13C . . 109.5 ?
H13B C13 H13C . . 109.5 ?
C4 C14 H14A . . 109.5 ?
C4 C14 H14B . . 109.5 ?
H14A C14 H14B . . 109.5 ?
C4 C14 H14C . . 109.5 ?
H14A C14 H14C . . 109.5 ?
H14B C14 H14C . . 109.5 ?
C7 N1 S1 . . 125.12(14) ?
C7 N1 H1N . . 120.3(16) ?
S1 N1 H1N . . 112.4(15) ?
O2 S1 O1 . . 118.28(9) ?
O2 S1 N1 . . 109.24(9) ?
O1 S1 N1 . . 104.16(9) ?
O2 S1 C1 . . 107.52(9) ?
O1 S1 C1 . . 110.40(9) ?
N1 S1 C1 . . 106.67(9) ?

loop_
_geom_bond_atom_site_label_1
_geom_bond_atom_site_label_2
_geom_bond_site_symmetry_2
_geom_bond_distance
_geom_bond_publ_flag
C1 C6 . 1.381(3) ?
C1 C2 . 1.409(3) ?
C1 S1 . 1.7624(19) ?
C2 C3 . 1.388(3) ?
C2 C13 . 1.508(3) ?
C3 C4 . 1.377(4) ?
C3 H3 . 0.9300 ?
C4 C5 . 1.376(4) ?
C4 C14 . 1.518(4) ?
C5 C6 . 1.385(3) ?
C5 H5 . 0.9300 ?
C6 H6 . 0.9300 ?
C7 C8 . 1.385(3) ?
C7 C12 . 1.391(3) ?
C7 N1 . 1.422(2) ?
C8 C9 . 1.394(3) ?
C8 Cl1 . 1.739(2) ?
C9 C10 . 1.376(3) ?
C9 H9 . 0.9300 ?
C10 C11 . 1.363(3) ?
C10 H10 . 0.9300 ?
C11 C12 . 1.385(3) ?
C11 H11 . 0.9300 ?
C12 H12 . 0.9300 ?
C13 H13A . 0.9600 ?
C13 H13B . 0.9600 ?
C13 H13C . 0.9600 ?
C14 H14A . 0.9600 ?
C14 H14B . 0.9600 ?
C14 H14C . 0.9600 ?
N1 S1 . 1.6352(17) ?
N1 H1N . 0.854(9) ?
O1 S1 . 1.4357(14) ?
O2 S1 . 1.4319(14) ?

loop_
_geom_hbond_atom_site_label_D
_geom_hbond_atom_site_label_H
_geom_hbond_atom_site_label_A
_geom_hbond_site_symmetry_A
_geom_hbond_distance_DH
_geom_hbond_distance_HA
_geom_hbond_distance_DA
_geom_hbond_angle_DHA
N1 H1N O1 4 0.854(9) 2.197(12) 3.010(2) 159(2)
N1 H1N Cl1 . 0.854(9) 2.63(2) 2.9822(18) 106.3(17)

loop_
_geom_torsion_atom_site_label_1
_geom_torsion_atom_site_label_2
_geom_torsion_atom_site_label_3
_geom_torsion_atom_site_label_4
_geom_torsion_site_symmetry_1
_geom_torsion_site_symmetry_2
_geom_torsion_site_symmetry_3
_geom_torsion_site_symmetry_4
_geom_torsion
_geom_torsion_publ_flag
C6 C1 C2 C3 . . . . -0.9(3) ?
S1 C1 C2 C3 . . . . -179.84(16) ?
C6 C1 C2 C13 . . . . 178.1(2) ?
S1 C1 C2 C13 . . . . -0.9(3) ?
C1 C2 C3 C4 . . . . 0.9(3) ?
C13 C2 C3 C4 . . . . -178.1(2) ?
C2 C3 C4 C5 . . . . -0.5(4) ?
C2 C3 C4 C14 . . . . 178.8(3) ?
C3 C4 C5 C6 . . . . 0.0(4) ?
C14 C4 C5 C6 . . . . -179.3(3) ?
C2 C1 C6 C5 . . . . 0.5(3) ?
S1 C1 C6 C5 . . . . 179.5(2) ?
C4 C5 C6 C1 . . . . 0.0(4) ?
C12 C7 C8 C9 . . . . -0.4(3) ?
N1 C7 C8 C9 . . . . 178.06(18) ?
C12 C7 C8 Cl1 . . . . 179.82(15) ?
N1 C7 C8 Cl1 . . . . -1.7(2) ?
C7 C8 C9 C10 . . . . 1.7(3) ?
Cl1 C8 C9 C10 . . . . -178.55(16) ?
C8 C9 C10 C11 . . . . -1.1(3) ?
C9 C10 C11 C12 . . . . -0.7(4) ?
C10 C11 C12 C7 . . . . 2.0(4) ?
C8 C7 C12 C11 . . . . -1.4(3) ?
N1 C7 C12 C11 . . . . -179.9(2) ?
C8 C7 N1 S1 . . . . 144.02(16) ?
C12 C7 N1 S1 . . . . -37.6(3) ?
C7 N1 S1 O2 . . . . 61.07(19) ?
C7 N1 S1 O1 . . . . -171.66(16) ?
C7 N1 S1 C1 . . . . -54.86(19) ?
C6 C1 S1 O2 . . . . -6.68(19) ?
C2 C1 S1 O2 . . . . 172.29(15) ?
C6 C1 S1 O1 . . . . -137.03(17) ?
C2 C1 S1 O1 . . . . 41.94(19) ?
C6 C1 S1 N1 . . . . 110.40(17) ?
C2 C1 S1 N1 . . . . -70.63(18) ?

loop_
_cod_related_entry_id
_cod_related_entry_database
_cod_related_entry_code
1 ChemSpider 4969656
